data_7159492
loop_
_publ_author_name
'Lin, Tzu-Chun'
'Chan, Chieh-Kai'
'Chung, Yi-Hsiu'
'Wang, Cheng-Chung'

_publ_section_title
;
 Environmentally friendly Nafion-catalyzed synthesis of 3-substituted
 isoquinoline by using hexamethyldisilazane as a nitrogen source under
 microwave irradiation.
;
_journal_issue 36
_journal_name_full 'Organic &amp; biomolecular chemistry'
_journal_page_first 7316
_journal_page_last 7326
_journal_paper_doi 10.1039/d3ob01032e
_journal_volume 21
_journal_year 2023
_chemical_absolute_configuration ad
_chemical_formula_moiety 'C16 H13 N'
_chemical_formula_sum 'C16 H13 N'
_chemical_formula_weight 219.27
_space_group_crystal_system monoclinic
_space_group_IT_number 4
_space_group_name_Hall 'P 2yb'
_space_group_name_H-M_alt 'P 1 21 1'
_atom_sites_solution_hydrogens geom
_audit_creation_method SHELXL-2018/3
_audit_update_record
;
2022-01-26 deposited with the CCDC.	2023-07-27 downloaded from the CCDC.
;
_cell_angle_alpha 90
_cell_angle_beta 100.6020(10)
_cell_angle_gamma 90
_cell_formula_units_Z 2
_cell_length_a 6.07430(10)
_cell_length_b 7.29170(10)
_cell_length_c 12.6835(2)
_cell_measurement_reflns_used 7487
_cell_measurement_temperature 100.0(2)
_cell_measurement_theta_max 72.5
_cell_measurement_theta_min 3.55
_cell_volume 552.187(15)
_computing_cell_refinement 'SAINT V8.40A (Bruker Nano, Inc., 2019)'
_computing_data_collection 'Bruker Instrument Service v2012.12.0.3'
_computing_data_reduction 'SAINT V8.40A (Bruker Nano, Inc., 2019)'
_computing_molecular_graphics 'shelXle (C.B. Huebschle, rev 958)'
_computing_publication_material 'WinGX publication routines (Farrugia, 2'
_computing_structure_refinement 'SHELXL-2018/3 (Sheldrick, 2018)'
_computing_structure_solution 'SHELXT 2014/5 (Sheldrick, 2014)'
_diffrn_ambient_temperature 100.0(2)
_diffrn_measured_fraction_theta_full 0.997
_diffrn_measured_fraction_theta_max 0.994
_diffrn_measurement_device_type 'Bruker D8 Venture PhotonIII'
_diffrn_measurement_method '\f and \w scans'
_diffrn_radiation_type CuK\a
_diffrn_radiation_wavelength 1.54178
_diffrn_reflns_av_R_equivalents 0.0347
_diffrn_reflns_av_unetI/netI 0.0317
_diffrn_reflns_Laue_measured_fraction_full 0.997
_diffrn_reflns_Laue_measured_fraction_max 0.994
_diffrn_reflns_limit_h_max 7
_diffrn_reflns_limit_h_min -7
_diffrn_reflns_limit_k_max 9
_diffrn_reflns_limit_k_min -8
_diffrn_reflns_limit_l_max 15
_diffrn_reflns_limit_l_min -15
_diffrn_reflns_number 8632
_diffrn_reflns_point_group_measured_fraction_full 0.977
_diffrn_reflns_point_group_measured_fraction_max 0.956
_diffrn_reflns_theta_full 67.679
_diffrn_reflns_theta_max 72.608
_diffrn_reflns_theta_min 3.545
_exptl_absorpt_coefficient_mu 0.587
_exptl_absorpt_correction_T_max 1
_exptl_absorpt_correction_T_min 0.8369
_exptl_absorpt_correction_type numerical
_exptl_absorpt_process_details 'Bruker SADABS, 1996'
_exptl_crystal_colour colourless
_exptl_crystal_density_diffrn 1.319
_exptl_crystal_density_meas ?
_exptl_crystal_density_method 'not measured'
_exptl_crystal_description prism
_exptl_crystal_F_000 232
_exptl_crystal_size_max 0.200
_exptl_crystal_size_mid 0.180
_exptl_crystal_size_min 0.165
_refine_diff_density_max 0.177
_refine_diff_density_min -0.183
_refine_diff_density_rms 0.042
_refine_ls_abs_structure_details
;
 Flack x determined using 894 quotients [(I+)-(I-)]/[(I+)+(I-)]
 (Parsons, Flack and Wagner, Acta Cryst. B69 (2013) 249-259).
;
_refine_ls_abs_structure_Flack 0.03(16)
_refine_ls_extinction_method none
_refine_ls_goodness_of_fit_ref 1.090
_refine_ls_hydrogen_treatment constr
_refine_ls_matrix_type full
_refine_ls_number_parameters 155
_refine_ls_number_reflns 2104
_refine_ls_number_restraints 1
_refine_ls_restrained_S_all 1.090
_refine_ls_R_factor_all 0.0294
_refine_ls_R_factor_gt 0.0292
_refine_ls_shift/su_max 0.000
_refine_ls_shift/su_mean 0.000
_refine_ls_structure_factor_coef Fsqd
_refine_ls_weighting_details 'w=1/[\s^2^(Fo^2^)+(0.0430P)^2^+0.0996P] where P=(Fo^2^+2Fc^2^)/3'
_refine_ls_weighting_scheme calc
_refine_ls_wR_factor_gt 0.0800
_refine_ls_wR_factor_ref 0.0801
_reflns_Friedel_coverage 0.777
_reflns_Friedel_fraction_full 0.953
_reflns_Friedel_fraction_max 0.911
_reflns_number_gt 2083
_reflns_number_total 2104
_reflns_threshold_expression 'I > 2\s(I)'
_cod_data_source_file d3ob01032e2.cif
_cod_data_source_block i18487
_cod_depositor_comments
;
The following automatic conversions were performed:

data item '_exptl_crystal_density_meas' value 'none' was changed to
'?' -- the value is perceived as not measured.

Automatic conversion script
Id: cif_fix_values 8170 2020-07-09 18:12:32Z antanas 

 Adding full bibliography for 7159492--7159494.cif.
;
_cod_original_sg_symbol_H-M 'P 21'
_cod_database_code 7159492
_shelx_shelxl_version_number 2018/3
_shelx_space_group_comment
;
The symmetry employed for this shelxl refinement is uniquely defined
by the following loop, which should always be used as a source of
symmetry information in preference to the above space-group names.
They are only intended as comments.
;
_shelx_estimated_absorpt_t_min 0.892
_shelx_estimated_absorpt_t_max 0.909

loop_
_space_group_symop_operation_xyz
'x, y, z'
'-x, y+1/2, -z'

loop_
_atom_site_label
_atom_site_type_symbol
_atom_site_fract_x
_atom_site_fract_y
_atom_site_fract_z
_atom_site_U_iso_or_equiv
_atom_site_adp_type
_atom_site_occupancy
_atom_site_site_symmetry_order
_atom_site_calc_flag
_atom_site_refinement_flags_posn
_atom_site_refinement_flags_adp
_atom_site_refinement_flags_occupancy
_atom_site_disorder_assembly
_atom_site_disorder_group
N1 N 1.0083(2) 0.6090(2) 0.69185(11) 0.0151(3) Uani 1 1 d . . . . .
C1 C 0.8081(3) 0.5337(2) 0.70633(13) 0.0138(3) Uani 1 1 d . . . . .
C2 C 0.6337(3) 0.5002(2) 0.62301(13) 0.0131(3) Uani 1 1 d . . . . .
H2 H 0.496887 0.451444 0.636985 0.016 Uiso 1 1 calc R U . . .
C3 C 0.6579(3) 0.5385(2) 0.51616(13) 0.0137(4) Uani 1 1 d . . . . .
C4 C 0.4902(3) 0.4993(2) 0.42558(13) 0.0139(4) Uani 1 1 d . . . . .
H4 H 0.351573 0.448555 0.435751 0.017 Uiso 1 1 calc R U . . .
C6 C 0.7325(3) 0.6115(2) 0.30911(13) 0.0163(4) Uani 1 1 d . . . . .
H6 H 0.757397 0.635337 0.238614 0.020 Uiso 1 1 calc R U . . .
C5 C 0.5246(3) 0.5336(2) 0.32313(13) 0.0152(3) Uani 1 1 d . . . . .
C7 C 0.8965(3) 0.6527(2) 0.39468(13) 0.0158(4) Uani 1 1 d . . . . .
H7 H 1.032865 0.706135 0.383307 0.019 Uiso 1 1 calc R U . . .
C8 C 0.8639(3) 0.6159(2) 0.50062(13) 0.0135(3) Uani 1 1 d . . . . .
C9 C 1.0299(3) 0.6484(2) 0.59310(13) 0.0152(4) Uani 1 1 d . . . . .
H9 H 1.166717 0.702532 0.582904 0.018 Uiso 1 1 calc R U . . .
C10 C 0.3495(3) 0.4898(3) 0.22619(13) 0.0181(4) Uani 1 1 d . . . . .
H10A H 0.319814 0.599063 0.180793 0.027 Uiso 1 1 calc R U . . .
H10B H 0.211171 0.451264 0.249224 0.027 Uiso 1 1 calc R U . . .
H10C H 0.403350 0.390575 0.185420 0.027 Uiso 1 1 calc R U . . .
C11 C 0.7953(3) 0.4812(2) 0.81817(12) 0.0139(4) Uani 1 1 d . . . . .
C12 C 0.9846(3) 0.4077(2) 0.88434(13) 0.0152(4) Uani 1 1 d . . . . .
H12 H 1.121559 0.398653 0.858646 0.018 Uiso 1 1 calc R U . . .
C13 C 0.9740(3) 0.3477(2) 0.98733(13) 0.0167(4) Uani 1 1 d . . . . .
H13 H 1.102035 0.294018 1.030606 0.020 Uiso 1 1 calc R U . . .
C14 C 0.7771(3) 0.3659(3) 1.02717(13) 0.0185(4) Uani 1 1 d . . . . .
H14 H 0.770482 0.326093 1.097828 0.022 Uiso 1 1 calc R U . . .
C15 C 0.5899(3) 0.4428(3) 0.96306(13) 0.0183(4) Uani 1 1 d . . . . .
H15 H 0.456034 0.457883 0.990772 0.022 Uiso 1 1 calc R U . . .
C16 C 0.5965(3) 0.4980(2) 0.85863(13) 0.0154(4) Uani 1 1 d . . . . .
H16 H 0.466102 0.546977 0.814742 0.018 Uiso 1 1 calc R U . . .

loop_
_atom_site_aniso_label
_atom_site_aniso_U_11
_atom_site_aniso_U_22
_atom_site_aniso_U_33
_atom_site_aniso_U_23
_atom_site_aniso_U_13
_atom_site_aniso_U_12
N1 0.0142(6) 0.0141(7) 0.0173(6) -0.0003(6) 0.0034(5) -0.0007(6)
C1 0.0142(7) 0.0110(8) 0.0168(8) -0.0008(6) 0.0042(6) 0.0021(7)
C2 0.0124(7) 0.0116(8) 0.0160(8) -0.0002(6) 0.0043(6) 0.0007(6)
C3 0.0146(7) 0.0094(8) 0.0177(8) 0.0007(6) 0.0043(6) 0.0024(6)
C4 0.0135(7) 0.0116(8) 0.0168(8) 0.0013(6) 0.0031(6) 0.0011(7)
C6 0.0213(8) 0.0141(8) 0.0152(7) 0.0031(7) 0.0076(6) 0.0020(7)
C5 0.0179(8) 0.0103(8) 0.0172(8) 0.0013(6) 0.0023(6) 0.0030(7)
C7 0.0160(7) 0.0136(9) 0.0192(8) 0.0021(7) 0.0071(6) 0.0009(7)
C8 0.0150(7) 0.0094(8) 0.0167(8) 0.0009(6) 0.0048(6) 0.0019(6)
C9 0.0135(7) 0.0126(8) 0.0204(8) 0.0003(7) 0.0055(6) 0.0004(7)
C10 0.0219(8) 0.0175(9) 0.0141(7) 0.0011(7) 0.0014(6) -0.0001(7)
C11 0.0158(7) 0.0113(8) 0.0139(8) -0.0022(6) 0.0012(6) -0.0021(6)
C12 0.0135(7) 0.0145(8) 0.0174(7) -0.0010(6) 0.0021(6) -0.0007(6)
C13 0.0165(8) 0.0147(8) 0.0169(8) 0.0005(7) -0.0025(6) -0.0007(7)
C14 0.0228(8) 0.0193(9) 0.0130(7) 0.0009(7) 0.0018(6) -0.0050(7)
C15 0.0165(8) 0.0223(9) 0.0169(8) -0.0021(7) 0.0050(6) -0.0031(7)
C16 0.0141(7) 0.0157(8) 0.0158(7) -0.0011(6) 0.0013(6) -0.0005(7)

loop_
_atom_type_symbol
_atom_type_description
_atom_type_scat_dispersion_real
_atom_type_scat_dispersion_imag
_atom_type_scat_source
C C 0.0181 0.0091 'International Tables Vol C Tables 4.2.6.8 and 6.1.1.4'
H H 0.0000 0.0000 'International Tables Vol C Tables 4.2.6.8 and 6.1.1.4'
N N 0.0311 0.0180 'International Tables Vol C Tables 4.2.6.8 and 6.1.1.4'

loop_
_geom_angle_atom_site_label_1
_geom_angle_atom_site_label_2
_geom_angle_atom_site_label_3
_geom_angle
_geom_angle_site_symmetry_1
_geom_angle_site_symmetry_3
_geom_angle_publ_flag
C9 N1 C1 117.35(14) . . ?
C2 C1 N1 122.92(14) . . ?
C2 C1 C11 121.35(14) . . ?
N1 C1 C11 115.66(14) . . ?
C1 C2 C3 119.95(14) . . ?
C1 C2 H2 120.0 . . ?
C3 C2 H2 120.0 . . ?
C4 C3 C2 123.33(14) . . ?
C4 C3 C8 119.24(14) . . ?
C2 C3 C8 117.42(14) . . ?
C5 C4 C3 121.13(15) . . ?
C5 C4 H4 119.4 . . ?
C3 C4 H4 119.4 . . ?
C7 C6 C5 121.50(15) . . ?
C7 C6 H6 119.3 . . ?
C5 C6 H6 119.3 . . ?
C4 C5 C6 118.84(15) . . ?
C4 C5 C10 121.68(15) . . ?
C6 C5 C10 119.48(15) . . ?
C6 C7 C8 120.15(15) . . ?
C6 C7 H7 119.9 . . ?
C8 C7 H7 119.9 . . ?
C3 C8 C9 117.55(14) . . ?
C3 C8 C7 119.15(15) . . ?
C9 C8 C7 123.29(14) . . ?
N1 C9 C8 124.78(14) . . ?
N1 C9 H9 117.6 . . ?
C8 C9 H9 117.6 . . ?
C5 C10 H10A 109.5 . . ?
C5 C10 H10B 109.5 . . ?
H10A C10 H10B 109.5 . . ?
C5 C10 H10C 109.5 . . ?
H10A C10 H10C 109.5 . . ?
H10B C10 H10C 109.5 . . ?
C12 C11 C16 118.82(14) . . ?
C12 C11 C1 119.32(14) . . ?
C16 C11 C1 121.83(14) . . ?
C13 C12 C11 120.59(14) . . ?
C13 C12 H12 119.7 . . ?
C11 C12 H12 119.7 . . ?
C14 C13 C12 120.28(15) . . ?
C14 C13 H13 119.9 . . ?
C12 C13 H13 119.9 . . ?
C13 C14 C15 119.55(15) . . ?
C13 C14 H14 120.2 . . ?
C15 C14 H14 120.2 . . ?
C14 C15 C16 120.68(14) . . ?
C14 C15 H15 119.7 . . ?
C16 C15 H15 119.7 . . ?
C15 C16 C11 120.04(14) . . ?
C15 C16 H16 120.0 . . ?
C11 C16 H16 120.0 . . ?

loop_
_geom_bond_atom_site_label_1
_geom_bond_atom_site_label_2
_geom_bond_distance
_geom_bond_site_symmetry_2
_geom_bond_publ_flag
N1 C9 1.315(2) . ?
N1 C1 1.377(2) . ?
C1 C2 1.374(2) . ?
C1 C11 1.485(2) . ?
C2 C3 1.418(2) . ?
C2 H2 0.9500 . ?
C3 C4 1.417(2) . ?
C3 C8 1.419(2) . ?
C4 C5 1.377(2) . ?
C4 H4 0.9500 . ?
C6 C7 1.365(2) . ?
C6 C5 1.425(2) . ?
C6 H6 0.9500 . ?
C5 C10 1.505(2) . ?
C7 C8 1.420(2) . ?
C7 H7 0.9500 . ?
C8 C9 1.419(2) . ?
C9 H9 0.9500 . ?
C10 H10A 0.9800 . ?
C10 H10B 0.9800 . ?
C10 H10C 0.9800 . ?
C11 C12 1.400(2) . ?
C11 C16 1.402(2) . ?
C12 C13 1.390(2) . ?
C12 H12 0.9500 . ?
C13 C14 1.387(2) . ?
C13 H13 0.9500 . ?
C14 C15 1.388(2) . ?
C14 H14 0.9500 . ?
C15 C16 1.392(2) . ?
C15 H15 0.9500 . ?
C16 H16 0.9500 . ?
